data_7129239
loop_
_publ_author_name
'Guthardt, Robin'
'Blanckenberg, Johannes'
'Bruhn, Clemens'
'Siemeling, Ulrich'

_publ_section_title
;
 Planar-chiral 1,1&#x2019;-diaminoferrocenes
;
_journal_name_full 'Chemical Communications'
_journal_paper_doi 10.1039/D1CC05287J
_journal_year 2021
_chemical_formula_moiety 'C28 H35 Fe N2 P Pb Si2'
_chemical_formula_sum 'C28 H35 Fe N2 P Pb Si2'
_chemical_formula_weight 749.77
_space_group_crystal_system triclinic
_space_group_IT_number 2
_space_group_name_Hall '-P 1'
_space_group_name_H-M_alt 'P -1'
_atom_sites_solution_hydrogens geom
_atom_sites_solution_primary dual
_audit_creation_date 2020-03-06
_audit_creation_method
;
Olex2 1.2
(compiled 2018.05.29 svn.r3508 for OlexSys, GUI svn.r5506)
;
_audit_update_record
;
2021-09-09 deposited with the CCDC.	2021-11-15 downloaded from the CCDC.
;
_cell_angle_alpha 106.545(8)
_cell_angle_beta 93.996(7)
_cell_angle_gamma 108.683(8)
_cell_formula_units_Z 2
_cell_length_a 10.3749(9)
_cell_length_b 11.2394(14)
_cell_length_c 15.5017(12)
_cell_measurement_reflns_used 27724
_cell_measurement_temperature 100(2)
_cell_measurement_theta_max 71.61
_cell_measurement_theta_min 3.02
_cell_volume 1615.5(3)
_computing_molecular_graphics 'Olex2 (Dolomanov et al., 2009)'
_computing_publication_material 'Olex2 (Dolomanov et al., 2009)'
_computing_structure_refinement 'ShelXL (Sheldrick, 2015)'
_computing_structure_solution 'ShelXT (Sheldrick, 2015)'
_diffrn_ambient_temperature 100(2)
_diffrn_detector_area_resol_mean 5.81
_diffrn_detector_type 'DECTRIS PILATUS 200K'
_diffrn_measured_fraction_theta_full 0.975
_diffrn_measured_fraction_theta_max 0.951
_diffrn_measurement_details
;
 1565 frames, detector distance = 40 mm
;
_diffrn_measurement_device 'Eulerian 4-circle diffractometer'
_diffrn_measurement_device_type 'STOE STADIVARI'
_diffrn_measurement_method 'rotation method, \w scans'
_diffrn_radiation_type CuK\a
_diffrn_radiation_wavelength 1.54186
_diffrn_reflns_av_R_equivalents 0.0158
_diffrn_reflns_av_unetI/netI 0.0165
_diffrn_reflns_Laue_measured_fraction_full 0.975
_diffrn_reflns_Laue_measured_fraction_max 0.951
_diffrn_reflns_limit_h_max 10
_diffrn_reflns_limit_h_min -12
_diffrn_reflns_limit_k_max 13
_diffrn_reflns_limit_k_min -6
_diffrn_reflns_limit_l_max 18
_diffrn_reflns_limit_l_min -18
_diffrn_reflns_number 13110
_diffrn_reflns_point_group_measured_fraction_full 0.975
_diffrn_reflns_point_group_measured_fraction_max 0.951
_diffrn_reflns_theta_full 67.686
_diffrn_reflns_theta_max 70.923
_diffrn_reflns_theta_min 4.391
_exptl_absorpt_coefficient_mu 14.919
_exptl_absorpt_correction_T_max 0.5610
_exptl_absorpt_correction_T_min 0.0774
_exptl_absorpt_correction_type multi-scan
_exptl_absorpt_process_details
;
STOE X-Red32, absorption correction by Gaussian integration, analogous to
P. Coppens, "The Evaluation of Absorption and Extinction in Single-Crystal
Structure Analysis", published in: F. R. Ahmed (Editor), "Crystallographic
Computing", Munksgaard, Copenhagen (1970), 255 - 270.
Afterwards scaling of reflection intensities was performed within STOE LANA.
J. Koziskova, F. Hahn, J. Richter, J. Kozisek, "Comparison of different
absorption corrections on the model structure of tetrakis(\m~2~-acetato)-
diaqua-di-copper(II)", Acta Chimica Slovaca, vol. 9, no. 2, 2016, pp. 136 - 140.
;
_exptl_crystal_colour yellow
_exptl_crystal_colour_primary yellow
_exptl_crystal_density_diffrn 1.541
_exptl_crystal_description plate
_exptl_crystal_F_000 736
_exptl_crystal_size_max 0.184
_exptl_crystal_size_mid 0.119
_exptl_crystal_size_min 0.027
_refine_diff_density_max 1.110
_refine_diff_density_min -0.979
_refine_diff_density_rms 0.092
_refine_ls_extinction_method none
_refine_ls_goodness_of_fit_ref 1.053
_refine_ls_hydrogen_treatment constr
_refine_ls_matrix_type full
_refine_ls_number_parameters 322
_refine_ls_number_reflns 5933
_refine_ls_number_restraints 0
_refine_ls_restrained_S_all 1.053
_refine_ls_R_factor_all 0.0226
_refine_ls_R_factor_gt 0.0211
_refine_ls_shift/su_max 0.002
_refine_ls_shift/su_mean 0.000
_refine_ls_structure_factor_coef Fsqd
_refine_ls_weighting_details 'w=1/[\s^2^(Fo^2^)+(0.0326P)^2^+2.4495P] where P=(Fo^2^+2Fc^2^)/3'
_refine_ls_weighting_scheme calc
_refine_ls_wR_factor_gt 0.0542
_refine_ls_wR_factor_ref 0.0549
_reflns_Friedel_coverage 0.000
_reflns_number_gt 5671
_reflns_number_total 5933
_reflns_threshold_expression 'I > 2\s(I)'
_cod_data_source_file d1cc05287j2.cif
_cod_data_source_block sv0888
_cod_database_code 7129239
_shelx_shelxl_version_number 2014/7
_shelx_space_group_comment
;
The symmetry employed for this shelxl refinement is uniquely defined
by the following loop, which should always be used as a source of
symmetry information in preference to the above space-group names.
They are only intended as comments.
;
_shelx_estimated_absorpt_t_max 0.689
_shelx_estimated_absorpt_t_min 0.170
_olex2_refinement_description
;
1. Fixed Uiso
 At 1.2 times of:
  All C(H) groups
 At 1.5 times of:
  All C(H,H,H) groups
2.a Aromatic/amide H refined with riding coordinates:
 C3(H3), C4(H4), C5(H5), C7(H7), C8(H8), C9(H9), C10(H10), C12(H12), C13(H13),
 C14(H14), C15(H15), C16(H16), C18(H18), C19(H19), C20(H20), C21(H21), C22(H22)
2.b Idealised Me refined as rotating group:
 C23(H23A,H23B,H23C), C24(H24A,H24B,H24C), C25(H25A,H25B,H25C), C26(H26A,H26B,
 H26C), C27(H27A,H27B,H27C), C28(H28A,H28B,H28C)
;
_olex2_submission_special_instructions 'No special instructions were received'

loop_
_space_group_symop_operation_xyz
'x, y, z'
'-x, -y, -z'

loop_
_atom_site_label
_atom_site_type_symbol
_atom_site_fract_x
_atom_site_fract_y
_atom_site_fract_z
_atom_site_U_iso_or_equiv
_atom_site_adp_type
_atom_site_occupancy
_atom_site_site_symmetry_order
_atom_site_calc_flag
_atom_site_refinement_flags_posn
_atom_site_refinement_flags_adp
_atom_site_refinement_flags_occupancy
_atom_site_disorder_assembly
_atom_site_disorder_group
Pb1 Pb 0.77433(2) 0.86342(2) 0.30868(2) 0.01747(5) Uani 1 1 d . . . . .
Fe1 Fe 0.45856(4) 0.52196(4) 0.22295(3) 0.01473(10) Uani 1 1 d . . . . .
P1 P 0.61886(8) 0.74826(7) 0.42874(5) 0.01655(14) Uani 1 1 d . . . . .
Si1 Si 0.90945(8) 0.61573(8) 0.23096(6) 0.01906(16) Uani 1 1 d . . . . .
Si2 Si 0.56153(9) 0.92030(8) 0.15839(6) 0.02166(17) Uani 1 1 d . . . . .
N1 N 0.7757(3) 0.6546(2) 0.27524(18) 0.0186(5) Uani 1 1 d . . . . .
N2 N 0.5847(3) 0.8091(3) 0.20917(17) 0.0187(5) Uani 1 1 d . . . . .
C1 C 0.6560(3) 0.5586(3) 0.2828(2) 0.0176(6) Uani 1 1 d . . . . .
C2 C 0.5701(3) 0.5844(3) 0.3505(2) 0.0175(6) Uani 1 1 d . . . . .
C3 C 0.4543(3) 0.4649(3) 0.3365(2) 0.0198(6) Uani 1 1 d . . . . .
H3 H 0.3817 0.4545 0.3711 0.024 Uiso 1 1 calc R . . . .
C4 C 0.4682(3) 0.3646(3) 0.2611(2) 0.0220(6) Uani 1 1 d . . . . .
H4 H 0.4063 0.2751 0.2369 0.026 Uiso 1 1 calc R . . . .
C5 C 0.5903(3) 0.4210(3) 0.2282(2) 0.0203(6) Uani 1 1 d . . . . .
H5 H 0.6231 0.3753 0.1782 0.024 Uiso 1 1 calc R . . . .
C6 C 0.4782(3) 0.6829(3) 0.1789(2) 0.0177(6) Uani 1 1 d . . . . .
C7 C 0.3506(3) 0.6429(3) 0.2132(2) 0.0190(6) Uani 1 1 d . . . . .
H7 H 0.3241 0.6968 0.2627 0.023 Uiso 1 1 calc R . . . .
C8 C 0.2713(3) 0.5089(3) 0.1601(2) 0.0216(6) Uani 1 1 d . . . . .
H8 H 0.1825 0.4584 0.1676 0.026 Uiso 1 1 calc R . . . .
C9 C 0.3482(3) 0.4634(3) 0.0939(2) 0.0220(6) Uani 1 1 d . . . . .
H9 H 0.3200 0.3775 0.0497 0.026 Uiso 1 1 calc R . . . .
C10 C 0.4757(3) 0.5704(3) 0.1061(2) 0.0205(6) Uani 1 1 d . . . . .
H10 H 0.5471 0.5670 0.0713 0.025 Uiso 1 1 calc R . . . .
C11 C 0.7280(3) 0.7485(3) 0.5261(2) 0.0191(6) Uani 1 1 d . . . . .
C12 C 0.7513(3) 0.8436(3) 0.6123(2) 0.0227(6) Uani 1 1 d . . . . .
H12 H 0.7064 0.9066 0.6213 0.027 Uiso 1 1 calc R . . . .
C13 C 0.8404(4) 0.8460(3) 0.6848(2) 0.0269(7) Uani 1 1 d . . . . .
H13 H 0.8567 0.9113 0.7430 0.032 Uiso 1 1 calc R . . . .
C14 C 0.9053(3) 0.7538(4) 0.6728(2) 0.0291(8) Uani 1 1 d . . . . .
H14 H 0.9638 0.7541 0.7229 0.035 Uiso 1 1 calc R . . . .
C15 C 0.8844(3) 0.6607(4) 0.5871(2) 0.0271(7) Uani 1 1 d . . . . .
H15 H 0.9300 0.5984 0.5784 0.033 Uiso 1 1 calc R . . . .
C16 C 0.7970(3) 0.6584(3) 0.5140(2) 0.0218(6) Uani 1 1 d . . . . .
H16 H 0.7841 0.5951 0.4554 0.026 Uiso 1 1 calc R . . . .
C17 C 0.4647(3) 0.7661(3) 0.4711(2) 0.0182(6) Uani 1 1 d . . . . .
C18 C 0.4062(3) 0.7016(3) 0.5313(2) 0.0235(6) Uani 1 1 d . . . . .
H18 H 0.4474 0.6476 0.5512 0.028 Uiso 1 1 calc R . . . .
C19 C 0.2880(4) 0.7162(3) 0.5621(2) 0.0277(7) Uani 1 1 d . . . . .
H19 H 0.2484 0.6719 0.6029 0.033 Uiso 1 1 calc R . . . .
C20 C 0.2274(3) 0.7951(3) 0.5335(2) 0.0275(7) Uani 1 1 d . . . . .
H20 H 0.1462 0.8045 0.5545 0.033 Uiso 1 1 calc R . . . .
C21 C 0.2851(3) 0.8602(3) 0.4743(2) 0.0246(7) Uani 1 1 d . . . . .
H21 H 0.2439 0.9146 0.4549 0.030 Uiso 1 1 calc R . . . .
C22 C 0.4041(3) 0.8459(3) 0.4431(2) 0.0217(6) Uani 1 1 d . . . . .
H22 H 0.4437 0.8909 0.4026 0.026 Uiso 1 1 calc R . . . .
C23 C 0.9778(4) 0.5318(4) 0.3012(2) 0.0288(7) Uani 1 1 d . . . . .
H23A H 1.0035 0.5885 0.3655 0.043 Uiso 1 1 calc GR . . . .
H23B H 1.0593 0.5163 0.2795 0.043 Uiso 1 1 calc GR . . . .
H23C H 0.9065 0.4467 0.2956 0.043 Uiso 1 1 calc GR . . . .
C24 C 1.0466(4) 0.7750(4) 0.2368(3) 0.0324(8) Uani 1 1 d . . . . .
H24A H 1.0118 0.8152 0.1965 0.049 Uiso 1 1 calc GR . . . .
H24B H 1.1283 0.7572 0.2173 0.049 Uiso 1 1 calc GR . . . .
H24C H 1.0716 0.8360 0.2998 0.049 Uiso 1 1 calc GR . . . .
C25 C 0.8661(4) 0.5065(4) 0.1088(2) 0.0367(9) Uani 1 1 d . . . . .
H25A H 0.8105 0.4156 0.1046 0.055 Uiso 1 1 calc GR . . . .
H25B H 0.9516 0.5072 0.0854 0.055 Uiso 1 1 calc GR . . . .
H25C H 0.8135 0.5396 0.0724 0.055 Uiso 1 1 calc GR . . . .
C26 C 0.7287(4) 1.0612(3) 0.1799(2) 0.0288(7) Uani 1 1 d . . . . .
H26A H 0.7601 1.1053 0.2459 0.043 Uiso 1 1 calc GR . . . .
H26B H 0.7156 1.1250 0.1515 0.043 Uiso 1 1 calc GR . . . .
H26C H 0.7982 1.0273 0.1535 0.043 Uiso 1 1 calc GR . . . .
C27 C 0.4985(5) 0.8363(4) 0.0326(3) 0.0470(11) Uani 1 1 d . . . . .
H27A H 0.5710 0.8103 0.0042 0.070 Uiso 1 1 calc GR . . . .
H27B H 0.4752 0.8975 0.0057 0.070 Uiso 1 1 calc GR . . . .
H27C H 0.4160 0.7571 0.0221 0.070 Uiso 1 1 calc GR . . . .
C28 C 0.4350(4) 0.9936(4) 0.2075(3) 0.0424(10) Uani 1 1 d . . . . .
H28A H 0.3471 0.9223 0.2017 0.064 Uiso 1 1 calc GR . . . .
H28B H 0.4202 1.0519 0.1744 0.064 Uiso 1 1 calc GR . . . .
H28C H 0.4710 1.0451 0.2722 0.064 Uiso 1 1 calc GR . . . .

loop_
_atom_site_aniso_label
_atom_site_aniso_U_11
_atom_site_aniso_U_22
_atom_site_aniso_U_33
_atom_site_aniso_U_23
_atom_site_aniso_U_13
_atom_site_aniso_U_12
Pb1 0.01334(7) 0.01583(7) 0.02213(7) 0.00711(5) 0.00102(4) 0.00334(5)
Fe1 0.0131(2) 0.0148(2) 0.0157(2) 0.00521(17) 0.00294(17) 0.00385(18)
P1 0.0161(3) 0.0182(4) 0.0163(3) 0.0071(3) 0.0026(3) 0.0060(3)
Si1 0.0148(4) 0.0232(4) 0.0234(4) 0.0111(3) 0.0051(3) 0.0088(3)
Si2 0.0219(4) 0.0171(4) 0.0249(4) 0.0083(3) -0.0016(3) 0.0054(3)
N1 0.0163(12) 0.0150(12) 0.0263(13) 0.0070(10) 0.0063(10) 0.0071(10)
N2 0.0164(12) 0.0177(12) 0.0209(12) 0.0076(10) -0.0021(10) 0.0045(10)
C1 0.0162(14) 0.0186(14) 0.0204(14) 0.0085(12) 0.0028(11) 0.0075(12)
C2 0.0186(14) 0.0195(14) 0.0187(14) 0.0094(12) 0.0023(11) 0.0096(12)
C3 0.0191(15) 0.0202(15) 0.0221(15) 0.0111(12) 0.0055(12) 0.0055(12)
C4 0.0214(15) 0.0179(15) 0.0278(16) 0.0107(13) 0.0027(13) 0.0056(13)
C5 0.0200(15) 0.0199(15) 0.0245(15) 0.0086(12) 0.0065(12) 0.0099(13)
C6 0.0173(14) 0.0186(14) 0.0179(13) 0.0077(11) -0.0003(11) 0.0063(12)
C7 0.0144(14) 0.0219(15) 0.0207(14) 0.0055(12) 0.0013(11) 0.0079(12)
C8 0.0155(14) 0.0242(16) 0.0223(15) 0.0077(13) -0.0002(12) 0.0041(12)
C9 0.0202(15) 0.0241(16) 0.0193(14) 0.0055(12) 0.0005(12) 0.0068(13)
C10 0.0199(15) 0.0249(16) 0.0173(14) 0.0082(12) 0.0040(12) 0.0075(13)
C11 0.0150(14) 0.0207(15) 0.0215(14) 0.0111(12) 0.0027(12) 0.0025(12)
C12 0.0246(16) 0.0209(15) 0.0194(14) 0.0090(12) 0.0014(12) 0.0021(13)
C13 0.0286(17) 0.0235(16) 0.0214(15) 0.0082(13) -0.0021(13) 0.0006(14)
C14 0.0173(15) 0.0372(19) 0.0287(17) 0.0198(15) -0.0039(13) -0.0020(14)
C15 0.0181(15) 0.0349(19) 0.0337(17) 0.0205(15) 0.0033(13) 0.0082(14)
C16 0.0151(14) 0.0262(16) 0.0235(15) 0.0096(13) 0.0028(12) 0.0053(13)
C17 0.0172(14) 0.0168(14) 0.0180(13) 0.0039(11) 0.0005(11) 0.0046(12)
C18 0.0241(16) 0.0239(16) 0.0241(15) 0.0102(13) 0.0056(13) 0.0082(13)
C19 0.0252(17) 0.0268(17) 0.0291(17) 0.0095(14) 0.0105(14) 0.0052(14)
C20 0.0181(15) 0.0237(16) 0.0338(17) 0.0002(14) 0.0087(13) 0.0057(13)
C21 0.0227(16) 0.0197(15) 0.0298(16) 0.0034(13) 0.0008(13) 0.0104(13)
C22 0.0220(16) 0.0189(15) 0.0212(14) 0.0069(12) 0.0017(12) 0.0038(13)
C23 0.0273(17) 0.040(2) 0.0343(18) 0.0215(16) 0.0129(14) 0.0215(16)
C24 0.0195(16) 0.0349(19) 0.049(2) 0.0201(17) 0.0142(15) 0.0109(15)
C25 0.0272(18) 0.053(2) 0.0288(18) 0.0080(17) 0.0088(15) 0.0163(18)
C26 0.0278(17) 0.0273(17) 0.0345(18) 0.0180(15) 0.0054(14) 0.0069(14)
C27 0.074(3) 0.028(2) 0.0304(19) 0.0127(16) -0.013(2) 0.010(2)
C28 0.0289(19) 0.0271(19) 0.075(3) 0.0174(19) 0.0082(19) 0.0138(16)

loop_
_atom_type_symbol
_atom_type_description
_atom_type_scat_dispersion_real
_atom_type_scat_dispersion_imag
_atom_type_scat_source
C C 0.0181 0.0091 'International Tables Vol C Tables 4.2.6.8 and 6.1.1.4'
H H 0.0000 0.0000 'International Tables Vol C Tables 4.2.6.8 and 6.1.1.4'
Fe Fe -1.1336 3.1974 'International Tables Vol C Tables 4.2.6.8 and 6.1.1.4'
N N 0.0311 0.0180 'International Tables Vol C Tables 4.2.6.8 and 6.1.1.4'
P P 0.2955 0.4335 'International Tables Vol C Tables 4.2.6.8 and 6.1.1.4'
Pb Pb -4.0753 8.5060 'International Tables Vol C Tables 4.2.6.8 and 6.1.1.4'
Si Si 0.2541 0.3302 'International Tables Vol C Tables 4.2.6.8 and 6.1.1.4'

loop_
_geom_angle_atom_site_label_1
_geom_angle_atom_site_label_2
_geom_angle_atom_site_label_3
_geom_angle
_geom_angle_site_symmetry_1
_geom_angle_site_symmetry_3
_geom_angle_publ_flag
N1 Pb1 P1 73.51(7) . . ?
N2 Pb1 P1 91.83(7) . . ?
N2 Pb1 N1 95.32(9) . . ?
C1 Fe1 C6 103.65(12) . . ?
C1 Fe1 C8 172.47(13) . . ?
C2 Fe1 C1 41.65(12) . . ?
C2 Fe1 C3 41.34(12) . . ?
C2 Fe1 C4 68.91(12) . . ?
C2 Fe1 C5 68.99(12) . . ?
C2 Fe1 C6 109.76(12) . . ?
C2 Fe1 C7 110.63(12) . . ?
C2 Fe1 C8 139.43(12) . . ?
C2 Fe1 C9 178.62(13) . . ?
C2 Fe1 C10 137.74(13) . . ?
C3 Fe1 C1 70.12(12) . . ?
C3 Fe1 C4 40.91(12) . . ?
C3 Fe1 C5 69.05(12) . . ?
C3 Fe1 C6 143.05(12) . . ?
C3 Fe1 C7 116.65(12) . . ?
C3 Fe1 C8 115.55(13) . . ?
C3 Fe1 C9 139.98(13) . . ?
C3 Fe1 C10 174.66(13) . . ?
C4 Fe1 C1 69.34(12) . . ?
C4 Fe1 C5 40.70(12) . . ?
C4 Fe1 C6 171.18(13) . . ?
C4 Fe1 C7 147.67(13) . . ?
C4 Fe1 C8 118.17(13) . . ?
C4 Fe1 C9 112.38(13) . . ?
C5 Fe1 C1 41.10(12) . . ?
C5 Fe1 C6 130.49(12) . . ?
C5 Fe1 C7 171.50(12) . . ?
C5 Fe1 C8 144.36(13) . . ?
C5 Fe1 C9 111.60(13) . . ?
C7 Fe1 C1 133.07(12) . . ?
C7 Fe1 C6 41.15(12) . . ?
C7 Fe1 C8 40.65(12) . . ?
C8 Fe1 C6 68.82(12) . . ?
C9 Fe1 C1 138.02(12) . . ?
C9 Fe1 C6 68.88(12) . . ?
C9 Fe1 C7 68.59(12) . . ?
C9 Fe1 C8 40.63(12) . . ?
C10 Fe1 C1 106.09(12) . . ?
C10 Fe1 C4 134.66(13) . . ?
C10 Fe1 C5 105.61(12) . . ?
C10 Fe1 C6 40.69(12) . . ?
C10 Fe1 C7 68.67(12) . . ?
C10 Fe1 C8 68.59(12) . . ?
C10 Fe1 C9 41.01(12) . . ?
C2 P1 Pb1 92.70(10) . . ?
C2 P1 C11 104.25(14) . . ?
C2 P1 C17 107.39(14) . . ?
C11 P1 Pb1 112.86(10) . . ?
C17 P1 Pb1 130.80(10) . . ?
C17 P1 C11 105.08(14) . . ?
N1 Si1 C23 109.08(14) . . ?
N1 Si1 C24 107.34(14) . . ?
N1 Si1 C25 115.50(15) . . ?
C23 Si1 C24 110.10(17) . . ?
C23 Si1 C25 108.06(18) . . ?
C24 Si1 C25 106.68(18) . . ?
N2 Si2 C26 109.35(14) . . ?
N2 Si2 C27 110.25(16) . . ?
N2 Si2 C28 111.79(17) . . ?
C26 Si2 C27 110.15(19) . . ?
C28 Si2 C26 106.64(18) . . ?
C28 Si2 C27 108.6(2) . . ?
Si1 N1 Pb1 120.61(13) . . ?
C1 N1 Pb1 116.31(18) . . ?
C1 N1 Si1 122.7(2) . . ?
Si2 N2 Pb1 120.68(13) . . ?
C6 N2 Pb1 124.36(19) . . ?
C6 N2 Si2 114.89(19) . . ?
N1 C1 Fe1 125.7(2) . . ?
N1 C1 C2 124.0(3) . . ?
N1 C1 C5 129.9(3) . . ?
C2 C1 Fe1 68.35(16) . . ?
C5 C1 Fe1 69.32(17) . . ?
C5 C1 C2 106.1(3) . . ?
P1 C2 Fe1 124.28(15) . . ?
C1 C2 Fe1 70.00(16) . . ?
C1 C2 P1 118.3(2) . . ?
C3 C2 Fe1 69.64(17) . . ?
C3 C2 P1 132.7(2) . . ?
C3 C2 C1 108.9(3) . . ?
C2 C3 Fe1 69.02(17) . . ?
C4 C3 Fe1 69.94(17) . . ?
C4 C3 C2 107.3(3) . . ?
C3 C4 Fe1 69.15(17) . . ?
C5 C4 Fe1 69.66(17) . . ?
C5 C4 C3 108.6(3) . . ?
C1 C5 Fe1 69.58(17) . . ?
C4 C5 Fe1 69.65(18) . . ?
C4 C5 C1 109.1(3) . . ?
N2 C6 Fe1 128.5(2) . . ?
N2 C6 C7 127.5(3) . . ?
N2 C6 C10 125.8(3) . . ?
C7 C6 Fe1 68.77(17) . . ?
C10 C6 Fe1 68.60(17) . . ?
C10 C6 C7 106.7(3) . . ?
C6 C7 Fe1 70.08(17) . . ?
C8 C7 Fe1 69.85(18) . . ?
C8 C7 C6 108.4(3) . . ?
C7 C8 Fe1 69.51(17) . . ?
C9 C8 Fe1 69.47(18) . . ?
C9 C8 C7 108.3(3) . . ?
C8 C9 Fe1 69.89(18) . . ?
C8 C9 C10 107.7(3) . . ?
C10 C9 Fe1 69.15(17) . . ?
C6 C10 Fe1 70.71(17) . . ?
C6 C10 C9 109.0(3) . . ?
C9 C10 Fe1 69.85(17) . . ?
C12 C11 P1 121.0(2) . . ?
C16 C11 P1 119.9(2) . . ?
C16 C11 C12 119.0(3) . . ?
C13 C12 C11 120.1(3) . . ?
C14 C13 C12 120.5(3) . . ?
C13 C14 C15 119.6(3) . . ?
C14 C15 C16 120.4(3) . . ?
C15 C16 C11 120.4(3) . . ?
C18 C17 P1 121.4(2) . . ?
C22 C17 P1 119.3(2) . . ?
C22 C17 C18 119.3(3) . . ?
C19 C18 C17 120.2(3) . . ?
C20 C19 C18 120.3(3) . . ?
C21 C20 C19 119.9(3) . . ?
C20 C21 C22 120.0(3) . . ?
C17 C22 C21 120.2(3) . . ?

loop_
_geom_bond_atom_site_label_1
_geom_bond_atom_site_label_2
_geom_bond_distance
_geom_bond_site_symmetry_2
_geom_bond_publ_flag
Pb1 P1 2.8624(8) . ?
Pb1 N1 2.260(2) . ?
Pb1 N2 2.213(2) . ?
Fe1 C1 2.051(3) . ?
Fe1 C2 2.028(3) . ?
Fe1 C3 2.037(3) . ?
Fe1 C4 2.047(3) . ?
Fe1 C5 2.047(3) . ?
Fe1 C6 2.066(3) . ?
Fe1 C7 2.048(3) . ?
Fe1 C8 2.053(3) . ?
Fe1 C9 2.047(3) . ?
Fe1 C10 2.038(3) . ?
P1 C2 1.779(3) . ?
P1 C11 1.821(3) . ?
P1 C17 1.818(3) . ?
Si1 N1 1.714(3) . ?
Si1 C23 1.867(3) . ?
Si1 C24 1.869(4) . ?
Si1 C25 1.871(4) . ?
Si2 N2 1.722(3) . ?
Si2 C26 1.867(4) . ?
Si2 C27 1.870(4) . ?
Si2 C28 1.859(4) . ?
N1 C1 1.398(4) . ?
N2 C6 1.413(4) . ?
C1 C2 1.450(4) . ?
C1 C5 1.438(4) . ?
C2 C3 1.435(4) . ?
C3 C4 1.427(4) . ?
C4 C5 1.424(4) . ?
C6 C7 1.446(4) . ?
C6 C10 1.427(4) . ?
C7 C8 1.424(4) . ?
C8 C9 1.424(4) . ?
C9 C10 1.431(4) . ?
C11 C12 1.401(4) . ?
C11 C16 1.395(5) . ?
C12 C13 1.393(5) . ?
C13 C14 1.384(5) . ?
C14 C15 1.389(5) . ?
C15 C16 1.390(4) . ?
C17 C18 1.395(4) . ?
C17 C22 1.391(4) . ?
C18 C19 1.387(5) . ?
C19 C20 1.386(5) . ?
C20 C21 1.383(5) . ?
C21 C22 1.396(5) . ?

loop_
_smtbx_masks_void_nr
_smtbx_masks_void_average_x
_smtbx_masks_void_average_y
_smtbx_masks_void_average_z
_smtbx_masks_void_volume
_smtbx_masks_void_count_electrons
_smtbx_masks_void_content
1 0.000 0.000 0.000 228.6 49.7 ?
2 0.000 0.000 0.500 26.8 0.0 ?
